data_2311137
loop_
_publ_author_name
'Akkurt, Mehmet'
'Fronczek, Frank R.'
'Mohamed, Shaaban K.'
'Talybov, Avtandil H.'
'Marzouk, Adel A. E.'
'Abdelhamid, Antar A.'

_publ_section_title
;
 4-(1-Allyl-4,5-diphenyl-1H-imidazol-2-yl)-N,N-dimethyl-aniline.
;
_journal_coeditor_code SJ5302
_journal_issue 'Pt 4'
_journal_name_full 'Acta crystallographica. Section E, Structure reports online'
_journal_page_first o527
_journal_page_last 8
_journal_paper_doi 10.1107/S1600536813006326
_journal_volume 69
_journal_year 2013
_chemical_formula_iupac 'C26 H25 N3'
_chemical_formula_moiety 'C26 H25 N3'
_chemical_formula_sum 'C26 H25 N3'
_chemical_formula_weight 379.49
_chemical_name_systematic 4-(1-Allyl-4,5-diphenyl-1<i>H</i>-imidazol-2-yl)-<i>N</i>,<i>N</i>-dimethylaniline
_space_group_IT_number 2
_space_group_name_Hall '-P 1'
_space_group_name_H-M_alt 'P -1'
_symmetry_cell_setting triclinic
_symmetry_space_group_name_Hall '-P 1'
_symmetry_space_group_name_H-M 'P -1'
_atom_sites_solution_hydrogens geom
_atom_sites_solution_primary direct
_atom_sites_solution_secondary difmap
_cell_angle_alpha 94.711(2)
_cell_angle_beta 94.096(2)
_cell_angle_gamma 107.359(2)
_cell_formula_units_Z 8
_cell_length_a 9.4259(7)
_cell_length_b 10.2028(7)
_cell_length_c 44.721(3)
_cell_measurement_reflns_used 9806
_cell_measurement_temperature 90.0(5)
_cell_measurement_theta_max 67.50
_cell_measurement_theta_min 4.57
_cell_volume 4070.2(5)
_computing_cell_refinement 'SAINT (Bruker, 2005)'
_computing_data_collection 'APEX2 (Bruker, 2005)'
_computing_data_reduction 'SAINT (Bruker, 2005)'
_computing_molecular_graphics 'ORTEP-3 for Windows (Farrugia, 2012)'
_computing_publication_material 'WinGX (Farrugia, 2012) and PLATON (Spek, 2009)'
_computing_structure_refinement 'SHELXL97 (Sheldrick, 2008)'
_computing_structure_solution 'SHELXS97 (Sheldrick, 2008)'
_diffrn_ambient_temperature 90.0(5)
_diffrn_measured_fraction_theta_full 0.893
_diffrn_measured_fraction_theta_max 0.919
_diffrn_measurement_device_type 'Bruker Kappa APEXII DUO'
_diffrn_measurement_method '\f and \w scans'
_diffrn_radiation_monochromator 'QUAZAR multilayer optics'
_diffrn_radiation_source 'I\mS microfocus'
_diffrn_radiation_type CuK\a
_diffrn_radiation_wavelength 1.54184
_diffrn_reflns_av_R_equivalents 0.0284
_diffrn_reflns_av_sigmaI/netI 0.0543
_diffrn_reflns_limit_h_max 11
_diffrn_reflns_limit_h_min -10
_diffrn_reflns_limit_k_max 12
_diffrn_reflns_limit_k_min -6
_diffrn_reflns_limit_l_max 53
_diffrn_reflns_limit_l_min -53
_diffrn_reflns_number 26145
_diffrn_reflns_reduction_process
;
;
_diffrn_reflns_theta_full 25.00
_diffrn_reflns_theta_max 68.13
_diffrn_reflns_theta_min 4.57
_diffrn_standards_number 0
_exptl_absorpt_coefficient_mu 0.565
_exptl_absorpt_correction_T_max 0.910
_exptl_absorpt_correction_T_min 0.844
_exptl_absorpt_correction_type multi-scan
_exptl_absorpt_process_details '(SADABS; Sheldrick, 2004)'
_exptl_crystal_colour colourless
_exptl_crystal_density_diffrn 1.239
_exptl_crystal_density_method 'Not Measured'
_exptl_crystal_description fragment
_exptl_crystal_F_000 1616
_exptl_crystal_size_max 0.310
_exptl_crystal_size_mid 0.290
_exptl_crystal_size_min 0.170
_refine_diff_density_max 0.288
_refine_diff_density_min -0.285
_refine_ls_extinction_method none
_refine_ls_goodness_of_fit_ref 1.027
_refine_ls_hydrogen_treatment constr
_refine_ls_matrix_type full
_refine_ls_number_parameters 1054
_refine_ls_number_reflns 13651
_refine_ls_number_restraints 72
_refine_ls_restrained_S_all 1.024
_refine_ls_R_factor_all 0.0441
_refine_ls_R_factor_gt 0.0432
_refine_ls_shift/su_max 0.001
_refine_ls_shift/su_mean 0.000
_refine_ls_structure_factor_coef Fsqd
_refine_ls_weighting_details 'calc w=1/[\s^2^(Fo^2^)+(0.0564P)^2^+1.1958P] where P=(Fo^2^+2Fc^2^)/3'
_refine_ls_weighting_scheme calc
_refine_ls_wR_factor_gt 0.1169
_refine_ls_wR_factor_ref 0.1179
_reflns_number_gt 13253
_reflns_number_total 13651
_reflns_threshold_expression I>2\s(I)
_cod_data_source_file sj5302sup1.cif
_cod_data_source_block I
_cod_database_code 2311137

loop_
_symmetry_equiv_pos_site_id
_symmetry_equiv_pos_as_xyz
1 x,y,z
2 -x,-y,-z

loop_
_atom_site_aniso_label
_atom_site_aniso_U_11
_atom_site_aniso_U_22
_atom_site_aniso_U_33
_atom_site_aniso_U_12
_atom_site_aniso_U_13
_atom_site_aniso_U_23
N1 0.0297(9) 0.0220(10) 0.0152(9) 0.0078(8) 0.0023(7) -0.0011(7)
N2 0.0254(9) 0.0224(10) 0.0146(9) 0.0060(7) -0.0025(7) 0.0006(7)
N3 0.0525(12) 0.0296(11) 0.0173(9) 0.0165(9) 0.0086(8) 0.0059(7)
C1 0.0192(10) 0.0244(12) 0.0164(10) -0.0001(8) -0.0005(8) -0.0015(9)
C2 0.0192(9) 0.0185(11) 0.0163(10) 0.0047(8) -0.0038(8) -0.0028(8)
C3 0.0246(10) 0.0189(11) 0.0174(10) 0.0045(8) 0.0000(8) -0.0030(8)
C4 0.0302(11) 0.0175(11) 0.0165(10) 0.0015(9) 0.0015(8) -0.0008(8)
C5 0.0342(11) 0.0202(11) 0.0212(10) 0.0064(9) 0.0030(8) 0.0046(8)
C6 0.0360(11) 0.0237(11) 0.0239(10) 0.0101(9) 0.0067(8) 0.0016(8)
C7 0.0378(12) 0.0229(11) 0.0191(10) 0.0063(9) 0.0039(8) 0.0027(8)
C8 0.0453(13) 0.0260(12) 0.0221(10) 0.0133(10) 0.0022(9) 0.0056(9)
C9 0.0426(12) 0.0274(12) 0.0210(10) 0.0150(10) 0.0043(8) 0.0017(8)
C10 0.0466(13) 0.0324(13) 0.0215(10) 0.0104(10) 0.0086(9) -0.0002(9)
C11 0.0782(19) 0.0390(15) 0.0173(11) 0.0249(14) 0.0102(11) 0.0102(10)
C12 0.0465(13) 0.0252(13) 0.0139(10) 0.0094(10) 0.0014(9) -0.0030(9)
C13 0.0487(14) 0.0265(12) 0.0244(11) 0.0132(11) 0.0101(10) 0.0018(10)
C14 0.0493(16) 0.0563(19) 0.0388(14) 0.0272(14) 0.0028(12) 0.0098(13)
C15 0.0245(11) 0.0201(12) 0.0164(11) 0.0059(9) 0.0028(8) 0.0035(9)
C16 0.0280(11) 0.0229(12) 0.0243(11) 0.0021(10) 0.0049(10) -0.0042(10)
C17 0.0342(13) 0.0316(14) 0.0292(13) 0.0003(11) 0.0058(10) -0.0055(11)
C18 0.0419(13) 0.0228(13) 0.0178(11) 0.0118(10) 0.0068(10) -0.0019(9)
C19 0.0240(11) 0.0404(15) 0.0273(12) 0.0113(10) 0.0067(9) 0.0032(11)
C20 0.0214(11) 0.0301(14) 0.0265(12) 0.0057(10) -0.0014(9) -0.0033(10)
C21 0.0196(10) 0.0296(13) 0.0200(11) 0.0060(9) 0.0044(9) -0.0001(10)
C22 0.0209(10) 0.0261(13) 0.0268(12) 0.0081(9) 0.0030(9) 0.0004(10)
C23 0.0242(10) 0.0283(13) 0.0171(10) 0.0053(9) 0.0006(8) -0.0017(9)
C24 0.0339(12) 0.0322(14) 0.0257(12) 0.0143(10) 0.0113(9) 0.0086(10)
C25 0.0289(11) 0.0193(11) 0.0238(11) 0.0047(9) 0.0048(9) -0.0019(9)
C26 0.0244(10) 0.0292(13) 0.0174(10) 0.0064(9) 0.0024(8) 0.0008(9)
N4 0.0239(9) 0.0236(10) 0.0115(8) 0.0040(7) 0.0007(6) -0.0067(7)
N5 0.0238(9) 0.0281(11) 0.0154(9) 0.0058(8) -0.0032(7) -0.0005(8)
N6 0.0399(10) 0.0293(11) 0.0184(9) 0.0081(8) 0.0044(7) 0.0029(7)
C27 0.0176(9) 0.0212(11) 0.0190(11) -0.0035(8) -0.0008(8) -0.0006(9)
C28 0.0188(10) 0.0263(13) 0.0165(11) 0.0058(9) -0.0028(8) -0.0036(9)
C29 0.0234(10) 0.0271(13) 0.0195(11) 0.0053(9) 0.0018(8) -0.0025(9)
C30 0.0314(11) 0.0295(13) 0.0185(10) 0.0148(10) 0.0031(8) 0.0017(9)
C31 0.0237(10) 0.0252(12) 0.0210(10) 0.0067(8) 0.0026(7) -0.0001(8)
C32 0.0288(10) 0.0257(12) 0.0200(10) 0.0113(9) -0.0012(8) -0.0005(8)
C33 0.0352(11) 0.0220(11) 0.0184(10) 0.0137(9) 0.0013(8) 0.0019(8)
C34 0.0303(10) 0.0244(11) 0.0221(10) 0.0076(9) 0.0042(8) 0.0035(8)
C35 0.0279(10) 0.0242(11) 0.0201(10) 0.0068(9) 0.0002(8) 0.0003(8)
C36 0.0475(13) 0.0376(14) 0.0164(10) 0.0133(11) 0.0016(9) -0.0003(10)
C37 0.0407(12) 0.0378(13) 0.0208(10) 0.0153(10) 0.0079(8) 0.0077(9)
C38 0.0486(14) 0.0254(13) 0.0159(11) -0.0018(11) 0.0066(10) -0.0031(9)
C39 0.120(3) 0.0402(18) 0.0378(15) 0.048(2) 0.0445(18) 0.0177(14)
C40 0.0389(13) 0.0507(16) 0.0309(12) 0.0208(12) 0.0067(10) 0.0096(11)
C41 0.0218(10) 0.0236(13) 0.0187(11) 0.0055(9) 0.0041(8) 0.0037(9)
C42 0.0229(10) 0.0252(12) 0.0211(11) 0.0047(9) 0.0015(9) -0.0019(9)
C43 0.0294(12) 0.0312(14) 0.0217(11) 0.0021(10) 0.0015(9) -0.0053(10)
C44 0.0421(13) 0.0274(14) 0.0151(10) 0.0142(11) 0.0055(9) 0.0000(9)
C45 0.0241(11) 0.0461(17) 0.0294(13) 0.0135(11) 0.0087(10) 0.0101(12)
C46 0.0202(11) 0.0377(15) 0.0248(11) 0.0050(10) -0.0008(9) 0.0021(11)
C47 0.0211(10) 0.0322(14) 0.0190(11) 0.0064(9) 0.0046(9) 0.0020(10)
C48 0.0234(11) 0.0278(14) 0.0291(13) 0.0070(10) 0.0019(10) 0.0001(11)
C49 0.0304(12) 0.0344(15) 0.0233(12) 0.0069(10) 0.0035(10) 0.0019(10)
C50 0.0359(13) 0.0326(14) 0.0288(12) 0.0111(11) 0.0103(10) 0.0066(11)
C51 0.0321(11) 0.0207(12) 0.0321(13) 0.0036(10) 0.0076(10) -0.0020(10)
C52 0.0279(11) 0.0295(13) 0.0212(11) 0.0059(10) 0.0044(9) -0.0002(10)
N7 0.0221(9) 0.0240(11) 0.0218(9) 0.0046(7) 0.0005(7) -0.0043(8)
N8 0.0198(8) 0.0265(11) 0.0194(9) 0.0058(7) -0.0020(7) 0.0033(8)
N9 0.0359(10) 0.0323(11) 0.0196(9) 0.0114(8) -0.0024(7) -0.0016(7)
C53 0.0187(10) 0.0305(13) 0.0143(10) 0.0074(9) -0.0009(8) -0.0007(9)
C54 0.0177(9) 0.0247(12) 0.0154(10) 0.0012(8) -0.0023(8) -0.0041(9)
C55 0.0177(9) 0.0241(12) 0.0183(10) 0.0066(8) 0.0007(8) 0.0002(8)
C56 0.0213(10) 0.0232(12) 0.0201(10) 0.0073(9) 0.0007(8) 0.0016(8)
C57 0.0266(10) 0.0276(12) 0.0224(10) 0.0120(9) 0.0013(8) 0.0004(8)
C58 0.0266(10) 0.0324(13) 0.0199(10) 0.0141(9) 0.0043(8) 0.0040(8)
C59 0.0289(10) 0.0279(12) 0.0197(10) 0.0150(9) -0.0016(8) -0.0013(8)
C60 0.0239(10) 0.0276(12) 0.0259(10) 0.0081(8) -0.0003(8) 0.0003(8)
C61 0.0268(10) 0.0274(11) 0.0213(10) 0.0097(9) 0.0023(8) 0.0026(8)
C62 0.0414(13) 0.0406(15) 0.0234(11) 0.0123(11) -0.0006(9) -0.0021(11)
C63 0.0341(11) 0.0342(12) 0.0252(10) 0.0122(10) -0.0070(8) -0.0052(9)
C64 0.0381(12) 0.0194(12) 0.0223(11) 0.0025(10) -0.0042(9) 0.0003(9)
C65 0.0562(17) 0.0307(14) 0.0274(12) 0.0247(13) -0.0144(11) -0.0050(10)
C66 0.0446(16) 0.059(2) 0.074(2) 0.0350(15) -0.0091(15) -0.0248(17)
C67 0.0268(11) 0.0241(12) 0.0151(10) 0.0098(9) 0.0005(8) 0.0004(9)
C68 0.0250(11) 0.0280(13) 0.0237(11) 0.0019(10) -0.0035(9) 0.0017(10)
C69 0.0374(13) 0.0276(13) 0.0220(11) 0.0028(11) 0.0015(10) 0.0061(10)
C70 0.0399(13) 0.0336(15) 0.0205(11) 0.0168(11) -0.0031(10) -0.0009(10)
C71 0.0293(12) 0.0454(16) 0.0188(11) 0.0145(11) -0.0058(9) 0.0006(11)
C72 0.0247(11) 0.0410(15) 0.0180(11) 0.0057(11) -0.0003(9) 0.0017(10)
C73 0.0171(9) 0.0217(12) 0.0254(11) 0.0052(8) -0.0013(9) 0.0009(10)
C74 0.0238(11) 0.0257(13) 0.0157(10) 0.0018(9) 0.0020(8) -0.0015(10)
C75 0.0314(12) 0.0326(14) 0.0222(12) 0.0092(10) 0.0016(9) -0.0067(10)
C76 0.0302(12) 0.0224(13) 0.0359(14) 0.0051(10) -0.0031(10) -0.0088(10)
C77 0.0269(11) 0.0302(14) 0.0350(13) 0.0056(10) -0.0066(10) 0.0042(11)
C78 0.0222(10) 0.0309(13) 0.0201(11) 0.0071(9) -0.0033(8) 0.0044(9)
N10 0.0244(9) 0.0181(10) 0.0192(9) 0.0040(7) 0.0019(7) -0.0023(7)
N11 0.0211(8) 0.0265(11) 0.0187(9) 0.0049(7) -0.0019(7) 0.0018(8)
N12 0.0454(11) 0.0376(12) 0.0196(9) 0.0154(9) -0.0072(8) -0.0016(8)
C79 0.0201(10) 0.0221(12) 0.0154(10) 0.0051(9) -0.0015(8) -0.0054(9)
C80 0.0163(9) 0.0294(14) 0.0184(11) 0.0020(9) -0.0002(8) -0.0023(10)
C81 0.0208(10) 0.0299(13) 0.0164(10) 0.0076(9) 0.0017(8) -0.0017(9)
C82 0.0241(10) 0.0307(14) 0.0202(10) 0.0080(9) -0.0014(8) -0.0017(9)
C83 0.0308(11) 0.0273(12) 0.0213(10) 0.0086(9) -0.0003(8) 0.0002(8)
C84 0.0315(11) 0.0260(12) 0.0255(10) 0.0084(9) -0.0058(8) 0.0024(8)
C85 0.0289(11) 0.0314(13) 0.0192(10) 0.0062(9) -0.0024(8) 0.0002(9)
C86 0.0413(13) 0.0289(13) 0.0208(10) 0.0152(10) -0.0014(9) -0.0022(9)
C87 0.0382(12) 0.0300(13) 0.0198(10) 0.0138(10) -0.0013(8) 0.0022(8)
C88 0.0421(13) 0.0365(14) 0.0233(11) 0.0097(11) -0.0091(9) 0.0020(9)
C89 0.0631(17) 0.0432(16) 0.0205(11) 0.0209(14) -0.0049(10) -0.0017(10)
C90 0.0384(12) 0.0193(12) 0.0208(11) 0.0062(10) -0.0042(9) -0.0008(9)
C91 0.0500(14) 0.0241(13) 0.0255(12) 0.0179(11) -0.0108(10) -0.0028(10)
C92 0.0503(17) 0.0341(16) 0.079(2) 0.0255(13) 0.0181(15) 0.0077(14)
C93 0.0282(11) 0.0188(12) 0.0174(11) 0.0089(9) 0.0014(8) -0.0006(9)
C94 0.0257(11) 0.0309(13) 0.0256(11) 0.0002(10) -0.0063(10) 0.0022(11)
C95 0.0390(14) 0.0230(13) 0.0242(12) 0.0021(10) 0.0004(10) 0.0065(10)
C96 0.0400(13) 0.0300(14) 0.0190(11) 0.0159(11) -0.0041(10) -0.0024(10)
C97 0.0318(12) 0.0438(16) 0.0195(11) 0.0143(11) -0.0060(10) -0.0004(11)
C98 0.0259(12) 0.0409(15) 0.0194(11) 0.0066(11) 0.0025(9) 0.0014(10)
C99 0.0163(9) 0.0184(12) 0.0202(10) 0.0047(8) -0.0010(8) -0.0022(9)
C100 0.0253(11) 0.0226(13) 0.0156(10) 0.0020(9) 0.0041(9) 0.0005(10)
C101 0.0299(12) 0.0303(14) 0.0225(11) 0.0097(10) 0.0024(9) -0.0072(10)
C102 0.0277(11) 0.0214(12) 0.0262(11) 0.0057(9) 0.0019(9) -0.0035(9)
C103 0.0221(10) 0.0241(12) 0.0323(12) 0.0063(9) -0.0028(9) 0.0013(10)
C104 0.0187(10) 0.0260(12) 0.0206(10) 0.0058(9) 0.0003(8) 0.0048(9)

loop_
_atom_site_type_symbol
_atom_site_label
_atom_site_fract_x
_atom_site_fract_y
_atom_site_fract_z
_atom_site_U_iso_or_equiv
_atom_site_thermal_displace_type
_atom_site_calc_flag
_atom_site_refinement_flags
_atom_site_occupancy
N N1 0.2373(2) 0.0763(2) 0.11871(4) 0.0225(5) Uani d . 1.000
N N2 0.2148(2) -0.1476(2) 0.10855(4) 0.0214(5) Uani d . 1.000
N N3 0.2954(2) -0.0143(2) -0.02847(4) 0.0318(6) Uani d . 1.000
C C1 0.2128(2) 0.0195(3) 0.14483(5) 0.0218(6) Uani d . 1.000
C C2 0.2006(2) -0.1205(2) 0.13908(5) 0.0188(6) Uani d . 1.000
C C3 0.2368(2) -0.0300(2) 0.09676(5) 0.0212(6) Uani d . 1.000
C C4 0.2551(2) -0.0165(2) 0.06473(5) 0.0229(6) Uani d . 1.000
C C5 0.3112(2) -0.1115(2) 0.04883(4) 0.0255(6) Uani d . 1.000
C C6 0.3242(2) -0.1122(2) 0.01854(5) 0.0275(6) Uani d . 1.000
C C7 0.2839(2) -0.0157(2) 0.00186(5) 0.0272(6) Uani d . 1.000
C C8 0.2299(3) 0.0816(2) 0.01796(5) 0.0305(7) Uani d . 1.000
C C9 0.2160(3) 0.0794(2) 0.04828(5) 0.0294(7) Uani d . 1.000
C C10 0.3390(3) -0.1217(2) -0.04546(5) 0.0338(7) Uani d . 1.000
C C11 0.2454(4) 0.0836(3) -0.04489(5) 0.0426(9) Uani d . 1.000
C C12 0.2655(3) 0.2194(3) 0.11544(5) 0.0293(7) Uani d U 1.000
C C13 0.1396(3) 0.2691(3) 0.11371(5) 0.0326(7) Uani d U 1.000
C C14 -0.0106(3) 0.1854(4) 0.11112(7) 0.0455(10) Uani d U 1.000
C C15 0.1976(3) 0.0965(3) 0.17334(5) 0.0204(7) Uani d . 1.000
C C16 0.3228(3) 0.1963(3) 0.18926(6) 0.0266(7) Uani d . 1.000
C C17 0.3100(3) 0.2654(3) 0.21664(6) 0.0342(8) Uani d . 1.000
C C18 0.1747(3) 0.2333(3) 0.22898(5) 0.0271(7) Uani d . 1.000
C C19 0.0506(3) 0.1338(3) 0.21314(6) 0.0301(7) Uani d . 1.000
C C20 0.0635(3) 0.0657(3) 0.18609(6) 0.0271(7) Uani d . 1.000
C C21 0.1826(2) -0.2274(3) 0.15890(5) 0.0235(7) Uani d . 1.000
C C22 0.2333(3) -0.1946(3) 0.19014(6) 0.0245(7) Uani d . 1.000
C C23 0.2137(2) -0.2950(3) 0.20945(5) 0.0241(6) Uani d . 1.000
C C24 0.1430(3) -0.4351(3) 0.19829(6) 0.0289(7) Uani d . 1.000
C C25 0.0963(3) -0.4674(3) 0.16783(6) 0.0247(6) Uani d . 1.000
C C26 0.1177(3) -0.3648(3) 0.14864(5) 0.0242(6) Uani d . 1.000
N N4 0.7512(2) 0.6001(2) 0.12200(4) 0.0209(5) Uani d . 1.000
N N5 0.7198(2) 0.3771(2) 0.10856(4) 0.0233(6) Uani d . 1.000
N N6 0.8391(2) 0.60149(19) -0.02239(4) 0.0297(6) Uani d . 1.000
C C27 0.7197(2) 0.5349(3) 0.14697(5) 0.0217(6) Uani d . 1.000
C C28 0.7030(2) 0.3949(3) 0.13924(5) 0.0214(7) Uani d . 1.000
C C29 0.7482(3) 0.4988(3) 0.09882(5) 0.0242(7) Uani d . 1.000
C C30 0.7712(3) 0.5301(2) 0.06782(5) 0.0253(7) Uani d . 1.000
C C31 0.6640(2) 0.4604(2) 0.04421(4) 0.0236(6) Uani d . 1.000
C C32 0.6854(2) 0.4832(2) 0.01452(4) 0.0245(6) Uani d . 1.000
C C33 0.8168(2) 0.5775(2) 0.00714(4) 0.0242(6) Uani d . 1.000
C C34 0.9247(2) 0.6485(2) 0.03105(4) 0.0256(6) Uani d . 1.000
C C35 0.9023(2) 0.6255(2) 0.06057(4) 0.0246(6) Uani d . 1.000
C C36 0.7416(3) 0.5088(3) -0.04678(5) 0.0340(7) Uani d . 1.000
C C37 0.9868(2) 0.6789(2) -0.02920(5) 0.0319(7) Uani d . 1.000
C C38 0.7531(3) 0.7391(3) 0.11852(5) 0.0330(7) Uani d U 1.000
C C39 0.6072(5) 0.7582(3) 0.11284(7) 0.0582(13) Uani d U 1.000
C C40 0.4714(3) 0.6564(3) 0.11080(6) 0.0381(8) Uani d U 1.000
C C41 0.7057(3) 0.6071(3) 0.17633(5) 0.0215(7) Uani d . 1.000
C C42 0.8321(3) 0.7035(3) 0.19241(5) 0.0240(6) Uani d . 1.000
C C43 0.8207(3) 0.7712(3) 0.22014(5) 0.0296(7) Uani d . 1.000
C C44 0.6851(3) 0.7409(3) 0.23226(5) 0.0274(7) Uani d . 1.000
C C45 0.5594(3) 0.6443(3) 0.21616(6) 0.0319(8) Uani d . 1.000
C C46 0.5707(3) 0.5774(3) 0.18895(6) 0.0287(7) Uani d . 1.000
C C47 0.6799(3) 0.2826(3) 0.15742(5) 0.0244(7) Uani d . 1.000
C C48 0.7280(3) 0.3056(3) 0.18890(6) 0.0272(7) Uani d . 1.000
C C49 0.7047(3) 0.2001(3) 0.20674(6) 0.0301(8) Uani d . 1.000
C C50 0.6320(3) 0.0621(3) 0.19375(6) 0.0318(8) Uani d . 1.000
C C51 0.5880(3) 0.0386(3) 0.16323(6) 0.0294(7) Uani d . 1.000
C C52 0.6133(3) 0.1470(3) 0.14535(5) 0.0269(7) Uani d . 1.000
N N7 0.1237(2) 0.4775(2) 0.37921(4) 0.0237(6) Uani d . 1.000
N N8 0.1092(2) 0.2697(2) 0.39208(4) 0.0223(5) Uani d . 1.000
N N9 0.3624(2) 0.6246(2) 0.52295(4) 0.0296(6) Uani d . 1.000
C C53 0.0650(2) 0.3835(3) 0.35288(5) 0.0215(6) Uani d . 1.000
C C54 0.0609(2) 0.2603(3) 0.36195(5) 0.0210(6) Uani d . 1.000
C C55 0.1460(2) 0.4029(3) 0.40159(5) 0.0202(6) Uani d . 1.000
C C56 0.2035(2) 0.4637(2) 0.43285(5) 0.0215(6) Uani d . 1.000
C C57 0.1198(2) 0.4171(2) 0.45651(4) 0.0249(6) Uani d . 1.000
C C58 0.1709(2) 0.4695(2) 0.48622(4) 0.0250(6) Uani d . 1.000
C C59 0.3097(2) 0.5707(2) 0.49347(4) 0.0245(6) Uani d . 1.000
C C60 0.3935(2) 0.6186(2) 0.46961(4) 0.0261(6) Uani d . 1.000
C C61 0.3402(2) 0.5655(2) 0.43999(4) 0.0249(6) Uani d . 1.000
C C62 0.2913(3) 0.5566(3) 0.54715(5) 0.0357(8) Uani d . 1.000
C C63 0.5181(2) 0.7089(2) 0.52963(5) 0.0318(6) Uani d . 1.000
C C64 0.1307(3) 0.6229(3) 0.38245(5) 0.0285(7) Uani d U 1.000
C C65 -0.0166(3) 0.6434(3) 0.38863(6) 0.0370(8) Uani d U 1.000
C C66 -0.1441(4) 0.5484(4) 0.38728(8) 0.0576(11) Uani d U 1.000
C C67 0.0223(3) 0.4310(3) 0.32416(5) 0.0217(6) Uani d . 1.000
C C68 0.1276(3) 0.5165(3) 0.30879(6) 0.0273(7) Uani d . 1.000
C C69 0.0867(3) 0.5522(3) 0.28131(6) 0.0305(7) Uani d . 1.000
C C70 -0.0601(3) 0.5072(3) 0.26886(6) 0.0306(8) Uani d . 1.000
C C71 -0.1656(3) 0.4231(3) 0.28393(5) 0.0311(8) Uani d . 1.000
C C72 -0.1276(3) 0.3864(3) 0.31209(6) 0.0291(7) Uani d . 1.000
C C73 0.0208(2) 0.1250(3) 0.34245(5) 0.0218(6) Uani d . 1.000
C C74 0.0372(2) 0.1210(3) 0.31201(5) 0.0232(7) Uani d . 1.000
C C75 -0.0043(3) -0.0062(3) 0.29449(5) 0.0295(7) Uani d . 1.000
C C76 -0.0585(3) -0.1265(3) 0.30642(6) 0.0312(8) Uani d . 1.000
C C77 -0.0748(3) -0.1243(3) 0.33720(6) 0.0319(7) Uani d . 1.000
C C78 -0.0350(2) 0.0003(3) 0.35543(5) 0.0248(7) Uani d . 1.000
N N10 0.6152(2) 0.9552(2) 0.38150(4) 0.0214(5) Uani d . 1.000
N N11 0.6021(2) 0.7439(2) 0.39089(4) 0.0229(5) Uani d . 1.000
N N12 0.8247(2) 1.0142(2) 0.52795(4) 0.0344(6) Uani d . 1.000
C C79 0.5611(2) 0.8690(2) 0.35378(5) 0.0201(6) Uani d . 1.000
C C80 0.5576(2) 0.7430(3) 0.36100(5) 0.0229(7) Uani d . 1.000
C C81 0.6361(2) 0.8744(3) 0.40265(5) 0.0227(6) Uani d . 1.000
C C82 0.6905(2) 0.9192(3) 0.43469(5) 0.0255(7) Uani d . 1.000
C C83 0.7593(2) 0.8385(2) 0.45046(4) 0.0268(6) Uani d . 1.000
C C84 0.8034(2) 0.8686(2) 0.48108(5) 0.0282(6) Uani d . 1.000
C C85 0.7808(2) 0.9826(2) 0.49751(5) 0.0276(7) Uani d . 1.000
C C86 0.7106(3) 1.0622(3) 0.48165(5) 0.0299(7) Uani d . 1.000
C C87 0.6651(2) 1.0298(2) 0.45109(4) 0.0288(7) Uani d . 1.000
C C88 0.8852(3) 0.9236(3) 0.54479(5) 0.0352(7) Uani d . 1.000
C C89 0.7915(3) 1.1269(3) 0.54418(5) 0.0420(9) Uani d . 1.000
C C90 0.6479(3) 1.1060(3) 0.38405(5) 0.0273(7) Uani d U 1.000
C C91 0.5167(3) 1.1531(3) 0.38677(6) 0.0328(8) Uani d U 1.000
C C92 0.3790(4) 1.0781(3) 0.38664(8) 0.0510(10) Uani d U 1.000
C C93 0.5231(3) 0.9231(3) 0.32560(5) 0.0213(7) Uani d . 1.000
C C94 0.6311(3) 1.0059(3) 0.31025(6) 0.0298(7) Uani d . 1.000
C C95 0.5938(3) 1.0464(3) 0.28294(6) 0.0303(8) Uani d . 1.000
C C96 0.4471(3) 1.0081(3) 0.27067(5) 0.0292(7) Uani d . 1.000
C C97 0.3384(3) 0.9272(3) 0.28552(6) 0.0318(8) Uani d . 1.000
C C98 0.3734(3) 0.8861(3) 0.31346(6) 0.0296(7) Uani d . 1.000
C C99 0.5169(2) 0.6121(2) 0.34015(5) 0.0188(6) Uani d . 1.000
C C100 0.5338(2) 0.6144(3) 0.30981(5) 0.0223(7) Uani d . 1.000
C C101 0.4907(3) 0.4902(3) 0.29093(5) 0.0281(7) Uani d . 1.000
C C102 0.4342(3) 0.3672(3) 0.30169(5) 0.0259(7) Uani d . 1.000
C C103 0.4192(3) 0.3623(3) 0.33246(6) 0.0267(7) Uani d . 1.000
C C104 0.4601(2) 0.4842(3) 0.35182(5) 0.0220(6) Uani d . 1.000
H H5 0.34100 -0.17740 0.05940 0.0310 Uiso c R 1.000
H H6 0.36130 -0.17930 0.00860 0.0330 Uiso c R 1.000
H H8 0.20280 0.14970 0.00760 0.0370 Uiso c R 1.000
H H9 0.17830 0.14570 0.05840 0.0350 Uiso c R 1.000
H H10A 0.43510 -0.12560 -0.03630 0.0510 Uiso c R 1.000
H H10B 0.34860 -0.10060 -0.06640 0.0510 Uiso c R 1.000
H H10C 0.26280 -0.21110 -0.04520 0.0510 Uiso c R 1.000
H H11A 0.13810 0.06660 -0.04370 0.0640 Uiso c R 1.000
H H11B 0.26450 0.07240 -0.06610 0.0640 Uiso c R 1.000
H H11C 0.29980 0.17790 -0.03600 0.0640 Uiso c R 1.000
H H12A 0.33610 0.27320 0.13270 0.0350 Uiso c R 1.000
H H12B 0.31630 0.23900 0.09690 0.0350 Uiso c R 1.000
H H13 0.15820 0.36620 0.11440 0.0390 Uiso c R 1.000
H H14A -0.03380 0.08790 0.11040 0.0550 Uiso c R 1.000
H H14B -0.08870 0.22650 0.11010 0.0550 Uiso c R 1.000
H H16 0.41670 0.21670 0.18130 0.0320 Uiso c R 1.000
H H17 0.39440 0.33470 0.22690 0.0410 Uiso c R 1.000
H H18 0.16640 0.27830 0.24790 0.0330 Uiso c R 1.000
H H19 -0.04340 0.11310 0.22110 0.0360 Uiso c R 1.000
H H20 -0.02120 -0.00370 0.17600 0.0320 Uiso c R 1.000
H H22 0.28180 -0.10100 0.19780 0.0290 Uiso c R 1.000
H H23 0.24750 -0.27050 0.23030 0.0290 Uiso c R 1.000
H H24 0.12810 -0.50550 0.21140 0.0350 Uiso c R 1.000
H H25 0.04910 -0.56100 0.16000 0.0300 Uiso c R 1.000
H H26 0.08650 -0.39010 0.12770 0.0290 Uiso c R 1.000
H H31 0.57410 0.39570 0.04850 0.0280 Uiso c R 1.000
H H32 0.61000 0.43420 -0.00110 0.0290 Uiso c R 1.000
H H34 1.01460 0.71340 0.02680 0.0310 Uiso c R 1.000
H H35 0.97680 0.67520 0.07630 0.0290 Uiso c R 1.000
H H36A 0.63900 0.51130 -0.04550 0.0510 Uiso c R 1.000
H H36B 0.74500 0.41450 -0.04520 0.0510 Uiso c R 1.000
H H36C 0.77470 0.53780 -0.06610 0.0510 Uiso c R 1.000
H H37A 1.06000 0.63620 -0.02130 0.0480 Uiso c R 1.000
H H37B 1.01210 0.77430 -0.01980 0.0480 Uiso c R 1.000
H H37C 0.98820 0.67850 -0.05110 0.0480 Uiso c R 1.000
H H38A 0.81220 0.77090 0.10160 0.0400 Uiso c R 1.000
H H38B 0.80520 0.79890 0.13700 0.0400 Uiso c R 1.000
H H39 0.60530 0.84920 0.11030 0.0700 Uiso c R 1.000
H H40A 0.46780 0.56380 0.11320 0.0460 Uiso c R 1.000
H H40B 0.38140 0.67890 0.10700 0.0460 Uiso c R 1.000
H H42 0.92590 0.72280 0.18440 0.0290 Uiso c R 1.000
H H43 0.90620 0.83810 0.23070 0.0350 Uiso c R 1.000
H H44 0.67740 0.78530 0.25130 0.0330 Uiso c R 1.000
H H45 0.46540 0.62480 0.22410 0.0380 Uiso c R 1.000
H H46 0.48510 0.50990 0.17860 0.0340 Uiso c R 1.000
H H48 0.77780 0.39730 0.19780 0.0330 Uiso c R 1.000
H H49 0.73700 0.21880 0.22770 0.0360 Uiso c R 1.000
H H50 0.61410 -0.01230 0.20590 0.0380 Uiso c R 1.000
H H51 0.53970 -0.05320 0.15430 0.0350 Uiso c R 1.000
H H52 0.58390 0.12730 0.12430 0.0320 Uiso c R 1.000
H H57 0.02570 0.34800 0.45220 0.0300 Uiso c R 1.000
H H58 0.11100 0.43640 0.50180 0.0300 Uiso c R 1.000
H H60 0.48760 0.68790 0.47380 0.0310 Uiso c R 1.000
H H61 0.39850 0.59960 0.42420 0.0300 Uiso c R 1.000
H H62A 0.18290 0.53700 0.54340 0.0540 Uiso c R 1.000
H H62B 0.32760 0.61640 0.56620 0.0540 Uiso c R 1.000
H H62C 0.31470 0.46970 0.54850 0.0540 Uiso c R 1.000
H H63A 0.58310 0.65580 0.52280 0.0480 Uiso c R 1.000
H H63B 0.54040 0.73530 0.55140 0.0480 Uiso c R 1.000
H H63C 0.53560 0.79220 0.51920 0.0480 Uiso c R 1.000
H H64A 0.16220 0.66350 0.36370 0.0340 Uiso c R 1.000
H H64B 0.20720 0.67270 0.39920 0.0340 Uiso c R 1.000
H H65 -0.01580 0.73570 0.39410 0.0440 Uiso c R 1.000
H H66A -0.15090 0.45450 0.38190 0.0690 Uiso c R 1.000
H H66B -0.23090 0.57250 0.39160 0.0690 Uiso c R 1.000
H H68 0.22880 0.55090 0.31720 0.0330 Uiso c R 1.000
H H69 0.16080 0.60900 0.27060 0.0370 Uiso c R 1.000
H H70 -0.08730 0.53440 0.25000 0.0370 Uiso c R 1.000
H H71 -0.26630 0.38910 0.27510 0.0370 Uiso c R 1.000
H H72 -0.20240 0.33180 0.32290 0.0350 Uiso c R 1.000
H H74 0.07640 0.20410 0.30310 0.0280 Uiso c R 1.000
H H75 0.00570 -0.00840 0.27350 0.0350 Uiso c R 1.000
H H76 -0.08520 -0.21180 0.29400 0.0370 Uiso c R 1.000
H H77 -0.11330 -0.20850 0.34570 0.0380 Uiso c R 1.000
H H78 -0.04510 0.00180 0.37640 0.0300 Uiso c R 1.000
H H83 0.77620 0.76070 0.43990 0.0320 Uiso c R 1.000
H H84 0.84970 0.81120 0.49110 0.0340 Uiso c R 1.000
H H86 0.69360 1.14030 0.49210 0.0360 Uiso c R 1.000
H H87 0.61530 1.08480 0.44110 0.0350 Uiso c R 1.000
H H88A 0.80750 0.83520 0.54510 0.0530 Uiso c R 1.000
H H88B 0.91940 0.96690 0.56550 0.0530 Uiso c R 1.000
H H88C 0.96950 0.90780 0.53510 0.0530 Uiso c R 1.000
H H89A 0.84930 1.21410 0.53740 0.0630 Uiso c R 1.000
H H89B 0.81790 1.12790 0.56580 0.0630 Uiso c R 1.000
H H89C 0.68460 1.11560 0.54050 0.0630 Uiso c R 1.000
H H90A 0.72070 1.14710 0.40190 0.0330 Uiso c R 1.000
H H90B 0.69560 1.14080 0.36600 0.0330 Uiso c R 1.000
H H91 0.53470 1.25020 0.38890 0.0390 Uiso c R 1.000
H H92A 0.35400 0.98020 0.38460 0.0610 Uiso c R 1.000
H H92B 0.30290 1.12090 0.38860 0.0610 Uiso c R 1.000
H H94 0.73240 1.03530 0.31860 0.0360 Uiso c R 1.000
H H95 0.67000 1.10140 0.27240 0.0360 Uiso c R 1.000
H H96 0.42190 1.03790 0.25200 0.0350 Uiso c R 1.000
H H97 0.23770 0.89830 0.27680 0.0380 Uiso c R 1.000
H H98 0.29640 0.83350 0.32410 0.0360 Uiso c R 1.000
H H100 0.57430 0.69960 0.30180 0.0270 Uiso c R 1.000
H H101 0.50130 0.49230 0.27000 0.0340 Uiso c R 1.000
H H102 0.40480 0.28430 0.28840 0.0310 Uiso c R 1.000
H H103 0.38120 0.27590 0.34010 0.0320 Uiso c R 1.000
H H104 0.44990 0.48150 0.37280 0.0260 Uiso c R 1.000

loop_
_atom_type_symbol
_atom_type_description
_atom_type_scat_dispersion_real
_atom_type_scat_dispersion_imag
_atom_type_scat_source
C C 0.0181 0.0091 ' International Tables Vol C Tables 4.2.6.8 and 6.1.1.4'
H H 0.0000 0.0000 ' International Tables Vol C Tables 4.2.6.8 and 6.1.1.4'
N N 0.0311 0.0180 ' International Tables Vol C Tables 4.2.6.8 and 6.1.1.4'

loop_
_geom_angle_atom_site_label_1
_geom_angle_atom_site_label_2
_geom_angle_atom_site_label_3
_geom_angle
_geom_angle_publ_flag
C1 N1 C3 106.94(19) no
C1 N1 C12 125.0(2) no
C3 N1 C12 128.02(18) no
C2 N2 C3 106.88(18) no
C7 N3 C10 120.67(18) no
C7 N3 C11 120.21(19) no
C10 N3 C11 118.63(18) no
C27 N4 C38 125.9(2) no
C29 N4 C38 126.10(19) no
C27 N4 C29 106.6(2) no
C28 N5 C29 107.0(2) no
C36 N6 C37 116.90(18) no
C33 N6 C37 118.80(18) no
C33 N6 C36 119.69(19) no
C53 N7 C55 107.3(2) no
C53 N7 C64 125.36(19) no
C55 N7 C64 126.43(19) no
C54 N8 C55 104.8(2) no
C62 N9 C63 116.75(19) no
C59 N9 C63 118.84(18) no
C59 N9 C62 119.53(19) no
C79 N10 C81 107.76(19) no
C81 N10 C90 129.2(2) no
C79 N10 C90 122.98(18) no
C80 N11 C81 105.6(2) no
C88 N12 C89 118.82(18) no
C85 N12 C89 119.71(19) no
C85 N12 C88 120.90(19) no
N1 C1 C2 107.4(2) no
N1 C1 C15 123.9(2) no
C2 C1 C15 128.7(2) no
N2 C2 C21 120.82(19) no
C1 C2 C21 131.1(2) no
N2 C2 C1 108.02(18) no
N2 C3 C4 123.32(19) no
N1 C3 N2 110.71(19) no
N1 C3 C4 125.96(18) no
C3 C4 C5 117.81(18) no
C5 C4 C9 116.6(2) no
C3 C4 C9 125.53(19) no
C4 C5 C6 122.09(18) no
C5 C6 C7 121.31(19) no
N3 C7 C8 120.84(19) no
C6 C7 C8 116.6(2) no
N3 C7 C6 122.52(19) no
C7 C8 C9 121.1(2) no
C4 C9 C8 122.2(2) no
N1 C12 C13 116.9(2) no
C12 C13 C14 125.0(3) no
C16 C15 C20 118.3(2) no
C1 C15 C16 120.4(2) no
C1 C15 C20 121.2(2) no
C15 C16 C17 120.5(3) no
C16 C17 C18 120.3(3) no
C17 C18 C19 119.1(2) no
C18 C19 C20 120.6(3) no
C15 C20 C19 121.3(3) no
C22 C21 C26 117.1(2) no
C2 C21 C22 120.9(2) no
C2 C21 C26 122.0(2) no
C21 C22 C23 121.6(3) no
C22 C23 C24 119.9(2) no
C23 C24 C25 118.6(3) no
C24 C25 C26 120.7(3) no
C21 C26 C25 122.1(2) no
C4 C5 H5 119.00 no
C6 C5 H5 119.00 no
C7 C6 H6 119.00 no
C5 C6 H6 119.00 no
C9 C8 H8 119.00 no
C7 C8 H8 119.00 no
C4 C9 H9 119.00 no
C8 C9 H9 119.00 no
H10B C10 H10C 109.00 no
H10A C10 H10C 109.00 no
N3 C10 H10C 110.00 no
H10A C10 H10B 109.00 no
N3 C10 H10A 110.00 no
N3 C10 H10B 109.00 no
N3 C11 H11B 110.00 no
N3 C11 H11C 110.00 no
N3 C11 H11A 109.00 no
H11B C11 H11C 109.00 no
H11A C11 H11B 109.00 no
H11A C11 H11C 109.00 no
N1 C12 H12A 108.00 no
C13 C12 H12A 108.00 no
H12A C12 H12B 107.00 no
N1 C12 H12B 108.00 no
C13 C12 H12B 108.00 no
C12 C13 H13 118.00 no
C14 C13 H13 117.00 no
C13 C14 H14A 120.00 no
H14A C14 H14B 120.00 no
C13 C14 H14B 120.00 no
C17 C16 H16 120.00 no
C15 C16 H16 120.00 no
C16 C17 H17 120.00 no
C18 C17 H17 120.00 no
C19 C18 H18 121.00 no
C17 C18 H18 120.00 no
C18 C19 H19 120.00 no
C20 C19 H19 120.00 no
C19 C20 H20 119.00 no
C15 C20 H20 119.00 no
C21 C22 H22 119.00 no
C23 C22 H22 119.00 no
C24 C23 H23 120.00 no
C22 C23 H23 120.00 no
C25 C24 H24 121.00 no
C23 C24 H24 121.00 no
C24 C25 H25 120.00 no
C26 C25 H25 120.00 no
C21 C26 H26 119.00 no
C25 C26 H26 119.00 no
N4 C27 C28 107.5(2) no
C28 C27 C41 129.4(2) no
N4 C27 C41 123.1(2) no
N5 C28 C47 121.6(2) no
N5 C28 C27 107.6(2) no
C27 C28 C47 130.8(2) no
N4 C29 N5 111.2(2) no
N5 C29 C30 126.5(2) no
N4 C29 C30 122.4(2) no
C29 C30 C31 120.1(2) no
C31 C30 C35 117.68(19) no
C29 C30 C35 122.2(2) no
C30 C31 C32 121.51(19) no
C31 C32 C33 121.02(17) no
N6 C33 C34 121.07(18) no
N6 C33 C32 121.52(17) no
C32 C33 C34 117.40(16) no
C33 C34 C35 121.21(18) no
C30 C35 C34 121.18(18) no
N4 C38 C39 115.3(2) no
C38 C39 C40 126.0(3) no
C42 C41 C46 118.8(2) no
C27 C41 C42 119.8(2) no
C27 C41 C46 121.4(2) no
C41 C42 C43 120.3(3) no
C42 C43 C44 120.1(3) no
C43 C44 C45 119.4(2) no
C44 C45 C46 120.6(3) no
C41 C46 C45 120.9(3) no
C28 C47 C48 121.3(2) no
C48 C47 C52 116.8(2) no
C28 C47 C52 122.0(2) no
C47 C48 C49 122.2(3) no
C48 C49 C50 119.6(2) no
C49 C50 C51 118.6(3) no
C50 C51 C52 121.1(3) no
C47 C52 C51 121.7(2) no
C32 C31 H31 119.00 no
C30 C31 H31 119.00 no
C31 C32 H32 120.00 no
C33 C32 H32 119.00 no
C33 C34 H34 119.00 no
C35 C34 H34 119.00 no
C30 C35 H35 119.00 no
C34 C35 H35 119.00 no
H36A C36 H36C 110.00 no
H36B C36 H36C 109.00 no
H36A C36 H36B 109.00 no
N6 C36 H36C 109.00 no
N6 C36 H36B 110.00 no
N6 C36 H36A 109.00 no
N6 C37 H37C 109.00 no
N6 C37 H37B 109.00 no
H37B C37 H37C 110.00 no
N6 C37 H37A 109.00 no
H37A C37 H37C 109.00 no
H37A C37 H37B 109.00 no
C39 C38 H38A 108.00 no
C39 C38 H38B 108.00 no
H38A C38 H38B 107.00 no
N4 C38 H38B 109.00 no
N4 C38 H38A 108.00 no
C40 C39 H39 117.00 no
C38 C39 H39 117.00 no
H40A C40 H40B 120.00 no
C39 C40 H40B 120.00 no
C39 C40 H40A 120.00 no
C41 C42 H42 120.00 no
C43 C42 H42 120.00 no
C42 C43 H43 120.00 no
C44 C43 H43 120.00 no
C43 C44 H44 120.00 no
C45 C44 H44 120.00 no
C46 C45 H45 120.00 no
C44 C45 H45 120.00 no
C41 C46 H46 120.00 no
C45 C46 H46 120.00 no
C49 C48 H48 119.00 no
C47 C48 H48 119.00 no
C50 C49 H49 120.00 no
C48 C49 H49 120.00 no
C49 C50 H50 121.00 no
C51 C50 H50 121.00 no
C50 C51 H51 119.00 no
C52 C51 H51 120.00 no
C47 C52 H52 119.00 no
C51 C52 H52 119.00 no
N7 C53 C67 121.4(2) no
N7 C53 C54 103.77(19) no
C54 C53 C67 134.8(2) no
N8 C54 C53 112.5(2) no
N8 C54 C73 120.7(2) no
C53 C54 C73 126.7(2) no
N7 C55 N8 111.7(2) no
N7 C55 C56 123.6(2) no
N8 C55 C56 124.7(2) no
C57 C56 C61 117.76(19) no
C55 C56 C57 119.61(18) no
C55 C56 C61 122.63(19) no
C56 C57 C58 121.48(18) no
C57 C58 C59 120.79(17) no
C58 C59 C60 117.75(16) no
N9 C59 C58 121.66(17) no
N9 C59 C60 120.58(18) no
C59 C60 C61 120.66(18) no
C56 C61 C60 121.55(18) no
N7 C64 C65 112.6(2) no
C64 C65 C66 126.7(3) no
C53 C67 C68 121.3(3) no
C53 C67 C72 119.5(2) no
C68 C67 C72 119.3(2) no
C67 C68 C69 120.2(3) no
C68 C69 C70 121.2(3) no
C69 C70 C71 119.2(3) no
C70 C71 C72 120.9(3) no
C67 C72 C71 119.2(3) no
C54 C73 C78 119.6(2) no
C54 C73 C74 120.8(2) no
C74 C73 C78 119.7(2) no
C73 C74 C75 119.2(3) no
C74 C75 C76 122.1(2) no
C75 C76 C77 119.5(3) no
C76 C77 C78 120.3(3) no
C73 C78 C77 119.3(2) no
C56 C57 H57 119.00 no
C58 C57 H57 119.00 no
C57 C58 H58 120.00 no
C59 C58 H58 120.00 no
C59 C60 H60 120.00 no
C61 C60 H60 120.00 no
C56 C61 H61 119.00 no
C60 C61 H61 119.00 no
H62A C62 H62B 109.00 no
N9 C62 H62A 110.00 no
N9 C62 H62B 110.00 no
N9 C62 H62C 110.00 no
H62A C62 H62C 109.00 no
H62B C62 H62C 109.00 no
N9 C63 H63A 109.00 no
N9 C63 H63B 110.00 no
N9 C63 H63C 110.00 no
H63A C63 H63B 109.00 no
H63A C63 H63C 110.00 no
H63B C63 H63C 109.00 no
H64A C64 H64B 108.00 no
N7 C64 H64B 109.00 no
N7 C64 H64A 109.00 no
C65 C64 H64A 109.00 no
C65 C64 H64B 109.00 no
C64 C65 H65 117.00 no
C66 C65 H65 117.00 no
C65 C66 H66A 120.00 no
C65 C66 H66B 120.00 no
H66A C66 H66B 120.00 no
C67 C68 H68 120.00 no
C69 C68 H68 120.00 no
C68 C69 H69 119.00 no
C70 C69 H69 119.00 no
C69 C70 H70 120.00 no
C71 C70 H70 120.00 no
C72 C71 H71 120.00 no
C70 C71 H71 119.00 no
C67 C72 H72 120.00 no
C71 C72 H72 120.00 no
C75 C74 H74 120.00 no
C73 C74 H74 120.00 no
C74 C75 H75 119.00 no
C76 C75 H75 119.00 no
C75 C76 H76 120.00 no
C77 C76 H76 120.00 no
C76 C77 H77 120.00 no
C78 C77 H77 120.00 no
C73 C78 H78 120.00 no
C77 C78 H78 120.00 no
N10 C79 C80 103.42(19) no
N10 C79 C93 122.61(19) no
C80 C79 C93 134.0(2) no
N11 C80 C79 112.4(2) no
N11 C80 C99 120.5(2) no
C79 C80 C99 127.1(2) no
N10 C81 N11 110.79(19) no
N10 C81 C82 126.7(2) no
N11 C81 C82 122.5(2) no
C81 C82 C83 118.6(2) no
C81 C82 C87 124.0(2) no
C83 C82 C87 117.17(19) no
C82 C83 C84 121.75(19) no
C83 C84 C85 120.99(19) no
N12 C85 C84 121.65(19) no
N12 C85 C86 121.4(2) no
C84 C85 C86 117.0(2) no
C85 C86 C87 121.5(2) no
C82 C87 C86 121.6(2) no
N10 C90 C91 114.3(2) no
C90 C91 C92 127.7(3) no
C79 C93 C94 122.0(2) no
C79 C93 C98 119.4(2) no
C94 C93 C98 118.6(2) no
C93 C94 C95 120.8(3) no
C94 C95 C96 120.7(3) no
C95 C96 C97 119.5(2) no
C96 C97 C98 120.8(3) no
C93 C98 C97 119.5(3) no
C80 C99 C100 121.1(2) no
C80 C99 C104 119.3(2) no
C100 C99 C104 119.6(2) no
C99 C100 C101 119.4(2) no
C100 C101 C102 121.7(2) no
C101 C102 C103 119.9(2) no
C102 C103 C104 119.9(3) no
C99 C104 C103 119.6(2) no
C82 C83 H83 119.00 no
C84 C83 H83 119.00 no
C83 C84 H84 119.00 no
C85 C84 H84 120.00 no
C85 C86 H86 119.00 no
C87 C86 H86 119.00 no
C82 C87 H87 119.00 no
C86 C87 H87 119.00 no
N12 C88 H88A 109.00 no
N12 C88 H88B 109.00 no
N12 C88 H88C 109.00 no
H88A C88 H88B 110.00 no
H88A C88 H88C 109.00 no
H88B C88 H88C 109.00 no
N12 C89 H89A 110.00 no
N12 C89 H89B 109.00 no
N12 C89 H89C 110.00 no
H89A C89 H89B 109.00 no
H89A C89 H89C 110.00 no
H89B C89 H89C 109.00 no
N10 C90 H90A 109.00 no
N10 C90 H90B 109.00 no
C91 C90 H90A 109.00 no
C91 C90 H90B 109.00 no
H90A C90 H90B 108.00 no
C90 C91 H91 116.00 no
C92 C91 H91 116.00 no
C91 C92 H92A 120.00 no
C91 C92 H92B 120.00 no
H92A C92 H92B 120.00 no
C93 C94 H94 120.00 no
C95 C94 H94 120.00 no
C94 C95 H95 120.00 no
C96 C95 H95 120.00 no
C95 C96 H96 120.00 no
C97 C96 H96 120.00 no
C96 C97 H97 120.00 no
C98 C97 H97 120.00 no
C93 C98 H98 120.00 no
C97 C98 H98 120.00 no
C99 C100 H100 120.00 no
C101 C100 H100 120.00 no
C100 C101 H101 119.00 no
C102 C101 H101 119.00 no
C101 C102 H102 120.00 no
C103 C102 H102 120.00 no
C102 C103 H103 120.00 no
C104 C103 H103 120.00 no
C99 C104 H104 120.00 no
C103 C104 H104 120.00 no

loop_
_geom_bond_atom_site_label_1
_geom_bond_atom_site_label_2
_geom_bond_distance
_geom_bond_publ_flag
N1 C1 1.350(3) no
N1 C3 1.401(3) no
N1 C12 1.426(4) no
N2 C2 1.395(3) no
N2 C3 1.316(3) no
N3 C7 1.369(3) no
N3 C10 1.457(3) no
N3 C11 1.453(4) no
N4 C27 1.353(3) no
N4 C29 1.395(3) no
N4 C38 1.434(4) no
N5 C29 1.308(3) no
N5 C28 1.396(3) no
N6 C33 1.382(3) no
N6 C36 1.448(3) no
N6 C37 1.449(3) no
N7 C53 1.420(3) no
N7 C64 1.460(4) no
N7 C55 1.348(3) no
N8 C55 1.323(3) no
N8 C54 1.377(3) no
N9 C59 1.383(3) no
N9 C62 1.432(3) no
N9 C63 1.458(3) no
N10 C81 1.346(3) no
N10 C90 1.469(4) no
N10 C79 1.426(3) no
N11 C81 1.326(3) no
N11 C80 1.371(3) no
N12 C88 1.454(3) no
N12 C85 1.377(3) no
N12 C89 1.434(3) no
C1 C2 1.399(3) no
C1 C15 1.481(3) no
C2 C21 1.440(3) no
C3 C4 1.468(3) no
C4 C5 1.404(3) no
C4 C9 1.389(3) no
C5 C6 1.368(3) no
C6 C7 1.405(3) no
C7 C8 1.414(3) no
C8 C9 1.373(3) no
C12 C13 1.423(4) no
C13 C14 1.409(4) no
C15 C16 1.407(4) no
C15 C20 1.385(4) no
C16 C17 1.393(4) no
C17 C18 1.385(4) no
C18 C19 1.398(4) no
C19 C20 1.376(4) no
C21 C22 1.423(3) no
C21 C26 1.376(4) no
C22 C23 1.373(4) no
C23 C24 1.415(4) no
C24 C25 1.383(4) no
C25 C26 1.385(4) no
C5 H5 0.9500 no
C6 H6 0.9500 no
C8 H8 0.9500 no
C9 H9 0.9500 no
C10 H10B 0.9800 no
C10 H10A 0.9800 no
C10 H10C 0.9800 no
C11 H11C 0.9800 no
C11 H11B 0.9800 no
C11 H11A 0.9800 no
C12 H12B 0.9900 no
C12 H12A 0.9900 no
C13 H13 0.9500 no
C14 H14B 0.9500 no
C14 H14A 0.9500 no
C16 H16 0.9500 no
C17 H17 0.9500 no
C18 H18 0.9500 no
C19 H19 0.9500 no
C20 H20 0.9500 no
C22 H22 0.9500 no
C23 H23 0.9500 no
C24 H24 0.9500 no
C25 H25 0.9500 no
C26 H26 0.9500 no
C27 C41 1.486(3) no
C27 C28 1.401(4) no
C28 C47 1.432(4) no
C29 C30 1.465(3) no
C30 C31 1.392(3) no
C30 C35 1.404(3) no
C31 C32 1.385(3) no
C32 C33 1.403(3) no
C33 C34 1.407(3) no
C34 C35 1.380(3) no
C38 C39 1.453(6) no
C39 C40 1.378(5) no
C41 C46 1.389(4) no
C41 C42 1.402(4) no
C42 C43 1.396(3) no
C43 C44 1.383(4) no
C44 C45 1.399(4) no
C45 C46 1.372(4) no
C47 C48 1.426(3) no
C47 C52 1.382(4) no
C48 C49 1.367(4) no
C49 C50 1.422(4) no
C50 C51 1.378(4) no
C51 C52 1.391(4) no
C31 H31 0.9500 no
C32 H32 0.9500 no
C34 H34 0.9500 no
C35 H35 0.9500 no
C36 H36A 0.9800 no
C36 H36B 0.9800 no
C36 H36C 0.9800 no
C37 H37B 0.9800 no
C37 H37C 0.9800 no
C37 H37A 0.9800 no
C38 H38B 0.9900 no
C38 H38A 0.9900 no
C39 H39 0.9500 no
C40 H40A 0.9500 no
C40 H40B 0.9500 no
C42 H42 0.9500 no
C43 H43 0.9500 no
C44 H44 0.9500 no
C45 H45 0.9500 no
C46 H46 0.9500 no
C48 H48 0.9500 no
C49 H49 0.9500 no
C50 H50 0.9500 no
C51 H51 0.9500 no
C52 H52 0.9500 no
C53 C67 1.480(3) no
C53 C54 1.343(4) no
C54 C73 1.501(4) no
C55 C56 1.477(3) no
C56 C57 1.395(3) no
C56 C61 1.389(3) no
C57 C58 1.386(3) no
C58 C59 1.400(3) no
C59 C60 1.406(3) no
C60 C61 1.388(3) no
C64 C65 1.506(4) no
C65 C66 1.293(5) no
C67 C72 1.401(4) no
C67 C68 1.378(4) no
C68 C69 1.372(4) no
C69 C70 1.380(4) no
C70 C71 1.364(4) no
C71 C72 1.396(4) no
C73 C74 1.380(3) no
C73 C78 1.414(4) no
C74 C75 1.392(4) no
C75 C76 1.351(4) no
C76 C77 1.395(4) no
C77 C78 1.387(4) no
C57 H57 0.9500 no
C58 H58 0.9500 no
C60 H60 0.9500 no
C61 H61 0.9500 no
C62 H62B 0.9800 no
C62 H62C 0.9800 no
C62 H62A 0.9800 no
C63 H63B 0.9800 no
C63 H63C 0.9800 no
C63 H63A 0.9800 no
C64 H64A 0.9900 no
C64 H64B 0.9900 no
C65 H65 0.9500 no
C66 H66A 0.9500 no
C66 H66B 0.9500 no
C68 H68 0.9500 no
C69 H69 0.9500 no
C70 H70 0.9500 no
C71 H71 0.9500 no
C72 H72 0.9500 no
C74 H74 0.9500 no
C75 H75 0.9500 no
C76 H76 0.9500 no
C77 H77 0.9500 no
C78 H78 0.9500 no
C79 C80 1.343(3) no
C79 C93 1.480(3) no
C80 C99 1.496(3) no
C81 C82 1.474(3) no
C82 C83 1.395(3) no
C82 C87 1.385(3) no
C83 C84 1.384(3) no
C84 C85 1.403(3) no
C85 C86 1.396(3) no
C86 C87 1.385(3) no
C90 C91 1.463(4) no
C91 C92 1.295(5) no
C93 C94 1.380(4) no
C93 C98 1.403(4) no
C94 C95 1.376(4) no
C95 C96 1.378(4) no
C96 C97 1.362(4) no
C97 C98 1.399(4) no
C99 C100 1.379(3) no
C99 C104 1.413(3) no
C100 C101 1.397(4) no
C101 C102 1.352(4) no
C102 C103 1.397(4) no
C103 C104 1.391(4) no
C83 H83 0.9500 no
C84 H84 0.9500 no
C86 H86 0.9500 no
C87 H87 0.9500 no
C88 H88A 0.9800 no
C88 H88B 0.9800 no
C88 H88C 0.9800 no
C89 H89A 0.9800 no
C89 H89B 0.9800 no
C89 H89C 0.9800 no
C90 H90A 0.9900 no
C90 H90B 0.9900 no
C91 H91 0.9500 no
C92 H92A 0.9500 no
C92 H92B 0.9500 no
C94 H94 0.9500 no
C95 H95 0.9500 no
C96 H96 0.9500 no
C97 H97 0.9500 no
C98 H98 0.9500 no
C100 H100 0.9500 no
C101 H101 0.9500 no
C102 H102 0.9500 no
C103 H103 0.9500 no
C104 H104 0.9500 no

loop_
_geom_hbond_atom_site_label_D
_geom_hbond_atom_site_label_H
_geom_hbond_atom_site_label_A
_geom_hbond_site_symmetry_A
_geom_hbond_distance_DH
_geom_hbond_distance_HA
_geom_hbond_distance_DA
_geom_hbond_angle_DHA
_geom_hbond_publ_flag
C66 H66A N7 . 0.95 2.54 2.864(4) 100.0 no
C92 H92A N10 . 0.95 2.56 2.876(4) 100.0 no
C10 H10A Cg2 2_655 0.98 2.71 3.514(3) 139.0 yes
C16 H16 Cg8 1_555 0.95 2.47 3.328(3) 151.0 yes
C37 H37A Cg6 2_765 0.98 2.77 3.600(2) 142.0 yes
C42 H42 Cg4 1_665 0.95 2.49 3.345(3) 150.0 yes
C63 H63A Cg10 2_666 0.98 2.73 3.595(2) 147.0 yes
C68 H68 Cg16 1_555 0.95 2.59 3.390(3) 142.0 yes
C88 H88C Cg14 2_776 0.98 2.74 3.509(3) 136.0 yes
C94 H94 Cg12 1_665 0.95 2.48 3.340(3) 150.0 yes

loop_
_geom_torsion_atom_site_label_1
_geom_torsion_atom_site_label_2
_geom_torsion_atom_site_label_3
_geom_torsion_atom_site_label_4
_geom_torsion
_geom_torsion_publ_flag
C3 N1 C1 C2 1.3(2) no
C12 N1 C1 C2 -175.8(2) no
C3 N1 C1 C15 -176.8(2) no
C12 N1 C1 C15 6.1(4) no
C12 N1 C3 N2 176.3(2) no
C1 N1 C3 C4 178.2(2) no
C12 N1 C3 C4 -4.8(4) no
C1 N1 C12 C13 -79.2(3) no
C3 N1 C12 C13 104.3(3) no
C1 N1 C3 N2 -0.7(2) no
C2 N2 C3 N1 -0.2(2) no
C3 N2 C2 C21 -176.94(19) no
C2 N2 C3 C4 -179.15(19) no
C3 N2 C2 C1 1.0(2) no
C10 N3 C7 C6 5.2(3) no
C11 N3 C7 C8 -2.9(3) no
C11 N3 C7 C6 177.0(2) no
C10 N3 C7 C8 -174.8(2) no
C29 N4 C38 C39 86.9(3) no
C27 N4 C29 N5 -1.3(3) no
C38 N4 C29 N5 -168.4(2) no
C27 N4 C38 C39 -77.9(3) no
C29 N4 C27 C28 2.1(3) no
C38 N4 C27 C41 -10.1(4) no
C38 N4 C27 C28 169.3(2) no
C29 N4 C27 C41 -177.2(2) no
C38 N4 C29 C30 10.3(4) no
C27 N4 C29 C30 177.4(2) no
C29 N5 C28 C47 -176.1(2) no
C28 N5 C29 C30 -178.7(3) no
C28 N5 C29 N4 -0.1(3) no
C29 N5 C28 C27 1.4(3) no
C37 N6 C33 C34 12.6(3) no
C36 N6 C33 C32 -13.1(3) no
C37 N6 C33 C32 -168.29(18) no
C36 N6 C33 C34 167.8(2) no
C53 N7 C55 N8 0.9(3) no
C64 N7 C53 C54 -170.8(2) no
C53 N7 C64 C65 79.6(3) no
C64 N7 C55 N8 170.2(2) no
C55 N7 C53 C67 177.8(2) no
C64 N7 C55 C56 -9.4(4) no
C55 N7 C64 C65 -87.9(3) no
C55 N7 C53 C54 -1.4(2) no
C53 N7 C55 C56 -178.68(19) no
C64 N7 C53 C67 8.3(3) no
C55 N8 C54 C73 174.9(2) no
C54 N8 C55 C56 179.6(2) no
C55 N8 C54 C53 -0.9(3) no
C54 N8 C55 N7 0.0(2) no
C62 N9 C59 C60 -167.6(2) no
C62 N9 C59 C58 13.8(3) no
C63 N9 C59 C58 168.25(18) no
C63 N9 C59 C60 -13.1(3) no
C81 N10 C90 C91 -102.2(3) no
C79 N10 C81 C82 -179.8(2) no
C81 N10 C79 C93 178.9(2) no
C90 N10 C79 C80 175.5(2) no
C79 N10 C90 C91 81.9(3) no
C90 N10 C81 C82 3.8(4) no
C90 N10 C79 C93 -4.4(3) no
C90 N10 C81 N11 -175.6(2) no
C79 N10 C81 N11 0.8(2) no
C81 N10 C79 C80 -1.2(2) no
C80 N11 C81 C82 -179.5(2) no
C80 N11 C81 N10 -0.1(2) no
C81 N11 C80 C79 -0.7(3) no
C81 N11 C80 C99 177.25(19) no
C89 N12 C85 C84 -176.4(2) no
C88 N12 C85 C84 -5.2(3) no
C89 N12 C85 C86 3.1(3) no
C88 N12 C85 C86 174.3(2) no
N1 C1 C2 C21 176.2(2) no
N1 C1 C15 C16 -71.0(3) no
C2 C1 C15 C20 -64.1(4) no
C15 C1 C2 N2 176.6(2) no
C15 C1 C2 C21 -5.8(4) no
N1 C1 C15 C20 113.6(3) no
C2 C1 C15 C16 111.3(3) no
N1 C1 C2 N2 -1.4(2) no
C1 C2 C21 C26 154.8(3) no
N2 C2 C21 C26 -27.8(3) no
N2 C2 C21 C22 151.5(2) no
C1 C2 C21 C22 -25.9(4) no
N1 C3 C4 C5 154.8(2) no
N2 C3 C4 C5 -26.5(3) no
N2 C3 C4 C9 150.8(2) no
N1 C3 C4 C9 -28.0(3) no
C5 C4 C9 C8 0.5(3) no
C3 C4 C5 C6 176.21(19) no
C3 C4 C9 C8 -176.8(2) no
C9 C4 C5 C6 -1.3(3) no
C4 C5 C6 C7 1.0(3) no
C5 C6 C7 C8 0.1(3) no
C5 C6 C7 N3 -179.8(2) no
N3 C7 C8 C9 179.0(2) no
C6 C7 C8 C9 -1.0(3) no
C7 C8 C9 C4 0.6(4) no
N1 C12 C13 C14 -8.5(3) no
C1 C15 C16 C17 -177.7(3) no
C16 C15 C20 C19 2.2(4) no
C1 C15 C20 C19 177.7(3) no
C20 C15 C16 C17 -2.2(4) no
C15 C16 C17 C18 2.1(4) no
C16 C17 C18 C19 -1.9(4) no
C17 C18 C19 C20 1.9(4) no
C18 C19 C20 C15 -2.1(4) no
C2 C21 C26 C25 -178.1(2) no
C2 C21 C22 C23 178.4(2) no
C26 C21 C22 C23 -2.2(4) no
C22 C21 C26 C25 2.6(4) no
C21 C22 C23 C24 0.7(4) no
C22 C23 C24 C25 0.6(4) no
C23 C24 C25 C26 -0.2(4) no
C24 C25 C26 C21 -1.4(5) no
N4 C27 C28 C47 175.0(2) no
C41 C27 C28 N5 177.1(2) no
N4 C27 C41 C42 -67.6(3) no
C41 C27 C28 C47 -5.7(4) no
C28 C27 C41 C46 -64.2(4) no
C28 C27 C41 C42 113.2(3) no
N4 C27 C28 N5 -2.2(2) no
N4 C27 C41 C46 115.0(3) no
N5 C28 C47 C52 -27.2(4) no
C27 C28 C47 C48 -25.5(4) no
N5 C28 C47 C48 151.4(3) no
C27 C28 C47 C52 155.9(3) no
N4 C29 C30 C31 -123.9(3) no
N5 C29 C30 C31 54.5(4) no
N4 C29 C30 C35 58.7(4) no
N5 C29 C30 C35 -122.8(3) no
C31 C30 C35 C34 -0.6(3) no
C29 C30 C31 C32 -177.1(2) no
C35 C30 C31 C32 0.4(3) no
C29 C30 C35 C34 176.8(2) no
C30 C31 C32 C33 0.2(3) no
C31 C32 C33 N6 -179.73(19) no
C31 C32 C33 C34 -0.6(3) no
C32 C33 C34 C35 0.4(3) no
N6 C33 C34 C35 179.53(19) no
C33 C34 C35 C30 0.2(3) no
N4 C38 C39 C40 0.4(4) no
C46 C41 C42 C43 -2.0(4) no
C42 C41 C46 C45 2.2(4) no
C27 C41 C46 C45 179.7(3) no
C27 C41 C42 C43 -179.5(3) no
C41 C42 C43 C44 1.6(4) no
C42 C43 C44 C45 -1.4(4) no
C43 C44 C45 C46 1.6(4) no
C44 C45 C46 C41 -2.1(4) no
C48 C47 C52 C51 2.9(4) no
C52 C47 C48 C49 -2.5(4) no
C28 C47 C52 C51 -178.5(3) no
C28 C47 C48 C49 178.8(3) no
C47 C48 C49 C50 0.8(5) no
C48 C49 C50 C51 0.6(4) no
C49 C50 C51 C52 -0.2(4) no
C50 C51 C52 C47 -1.6(5) no
N7 C53 C67 C72 -115.6(3) no
C54 C53 C67 C68 -115.7(3) no
N7 C53 C67 C68 65.5(3) no
C67 C53 C54 C73 6.9(4) no
C67 C53 C54 N8 -177.5(3) no
C54 C53 C67 C72 63.3(4) no
N7 C53 C54 N8 1.4(2) no
N7 C53 C54 C73 -174.2(2) no
C53 C54 C73 C74 24.4(3) no
N8 C54 C73 C78 29.5(3) no
C53 C54 C73 C78 -155.3(2) no
N8 C54 C73 C74 -150.8(2) no
N7 C55 C56 C57 122.8(2) no
N8 C55 C56 C61 122.4(2) no
N7 C55 C56 C61 -58.1(3) no
N8 C55 C56 C57 -56.7(3) no
C55 C56 C57 C58 178.8(2) no
C55 C56 C61 C60 -178.4(2) no
C61 C56 C57 C58 -0.4(3) no
C57 C56 C61 C60 0.7(3) no
C56 C57 C58 C59 -0.6(3) no
C57 C58 C59 C60 1.1(3) no
C57 C58 C59 N9 179.77(19) no
C58 C59 C60 C61 -0.7(3) no
N9 C59 C60 C61 -179.43(19) no
C59 C60 C61 C56 -0.2(3) no
N7 C64 C65 C66 -9.6(4) no
C53 C67 C68 C69 176.0(3) no
C53 C67 C72 C71 -175.3(3) no
C68 C67 C72 C71 3.7(4) no
C72 C67 C68 C69 -3.0(4) no
C67 C68 C69 C70 1.9(4) no
C68 C69 C70 C71 -1.5(4) no
C69 C70 C71 C72 2.3(4) no
C70 C71 C72 C67 -3.4(4) no
C74 C73 C78 C77 -1.1(3) no
C54 C73 C78 C77 178.7(2) no
C54 C73 C74 C75 -178.6(2) no
C78 C73 C74 C75 1.2(3) no
C73 C74 C75 C76 -0.9(4) no
C74 C75 C76 C77 0.5(4) no
C75 C76 C77 C78 -0.3(4) no
C76 C77 C78 C73 0.6(4) no
C80 C79 C93 C94 -109.7(3) no
N10 C79 C93 C94 70.2(3) no
C93 C79 C80 C99 3.3(4) no
N10 C79 C93 C98 -111.8(3) no
N10 C79 C80 C99 -176.6(2) no
C93 C79 C80 N11 -178.9(2) no
C80 C79 C93 C98 68.3(4) no
N10 C79 C80 N11 1.2(2) no
N11 C80 C99 C104 28.1(3) no
C79 C80 C99 C104 -154.3(2) no
N11 C80 C99 C100 -152.0(2) no
C79 C80 C99 C100 25.7(3) no
N10 C81 C82 C87 30.9(4) no
N10 C81 C82 C83 -155.6(2) no
N11 C81 C82 C83 23.8(3) no
N11 C81 C82 C87 -149.8(2) no
C81 C82 C87 C86 175.8(2) no
C83 C82 C87 C86 2.2(3) no
C87 C82 C83 C84 -1.3(3) no
C81 C82 C83 C84 -175.3(2) no
C82 C83 C84 C85 -0.2(3) no
C83 C84 C85 N12 -179.70(19) no
C83 C84 C85 C86 0.8(3) no
N12 C85 C86 C87 -179.4(2) no
C84 C85 C86 C87 0.1(4) no
C85 C86 C87 C82 -1.7(4) no
N10 C90 C91 C92 -1.3(4) no
C79 C93 C94 C95 175.1(3) no
C98 C93 C94 C95 -2.9(4) no
C79 C93 C98 C97 -174.5(2) no
C94 C93 C98 C97 3.5(4) no
C93 C94 C95 C96 1.7(4) no
C94 C95 C96 C97 -1.2(4) no
C95 C96 C97 C98 1.9(4) no
C96 C97 C98 C93 -3.1(4) no
C80 C99 C100 C101 -178.3(2) no
C104 C99 C100 C101 1.7(3) no
C80 C99 C104 C103 178.7(2) no
C100 C99 C104 C103 -1.2(3) no
C99 C100 C101 C102 -0.8(4) no
C100 C101 C102 C103 -0.7(4) no
C101 C102 C103 C104 1.1(4) no
C102 C103 C104 C99 -0.2(4) no
